data_1516666
loop_
_publ_author_name
'Hern\'andez, Jos\'e G.'
'Butler, Ian S.'
'Fri\<s\<ci\'c, Tomislav'

_publ_section_title
;
 Multi-step and multi-component organometallic synthesis in one pot using
 orthogonal mechanochemical reactions
;
_journal_issue 9
_journal_name_full 'Chemical Science'
_journal_page_first 3576
_journal_paper_doi 10.1039/C4SC01252F
_journal_volume 5
_journal_year 2014
_chemical_formula_sum 'C5 I O5 Re'
_chemical_formula_weight 453.16
_chemical_name_common 3c
_chemical_name_systematic
;
 iodo(pentacarbonyl)rhenium(I)
;
_space_group_crystal_system orthorhombic
_space_group_IT_number 63
_space_group_name_Hall '-C 2c 2'
_space_group_name_H-M_alt 'C m c m'
_symmetry_space_group_name_Hall '-C 2c 2'
_symmetry_space_group_name_H-M 'C m c m'
_audit_creation_method SHELXL-2014
_cell_angle_alpha 90
_cell_angle_beta 90
_cell_angle_gamma 90
_cell_formula_units_Z 4
_cell_length_a 7.6549(7)
_cell_length_b 11.1028(11)
_cell_length_c 10.9893(11)
_cell_measurement_temperature 293(2)
_cell_volume 933.99(16)
_computing_structure_refinement 'SHELXL-2014 (Sheldrick, 2014)'
_diffrn_ambient_temperature 293(2)
_diffrn_measured_fraction_theta_full 1.000
_diffrn_measured_fraction_theta_max 0.975
_diffrn_radiation_type MoK\a
_diffrn_radiation_wavelength 0.71073
_diffrn_reflns_av_R_equivalents 0.0427
_diffrn_reflns_av_unetI/netI 0.0227
_diffrn_reflns_Laue_measured_fraction_full 1.000
_diffrn_reflns_Laue_measured_fraction_max 0.975
_diffrn_reflns_limit_h_max 10
_diffrn_reflns_limit_h_min -10
_diffrn_reflns_limit_k_max 14
_diffrn_reflns_limit_k_min -14
_diffrn_reflns_limit_l_max 14
_diffrn_reflns_limit_l_min -13
_diffrn_reflns_number 5114
_diffrn_reflns_point_group_measured_fraction_full 1.000
_diffrn_reflns_point_group_measured_fraction_max 0.975
_diffrn_reflns_theta_full 25.242
_diffrn_reflns_theta_max 28.126
_diffrn_reflns_theta_min 3.232
_exptl_absorpt_coefficient_mu 16.296
_exptl_absorpt_correction_type multi-scan
_exptl_absorpt_process_details
;
 multi-scan from symmetry-related measurements
 Sortav (Blessing 1995)
;
_exptl_crystal_density_diffrn 3.223
_exptl_crystal_F_000 792
_exptl_transmission_factor_max 0.7457
_exptl_transmission_factor_min 0.3741
_refine_diff_density_max 1.401
_refine_diff_density_min -0.536
_refine_diff_density_rms 0.133
_refine_ls_extinction_coef 0.0089(3)
_refine_ls_extinction_expression Fc^*^=kFc[1+0.001xFc^2^\l^3^/sin(2\q)]^-1/4^
_refine_ls_extinction_method SHELXL
_refine_ls_goodness_of_fit_ref 1.190
_refine_ls_hydrogen_treatment undef
_refine_ls_matrix_type full
_refine_ls_number_parameters 36
_refine_ls_number_reflns 628
_refine_ls_number_restraints 0
_refine_ls_restrained_S_all 1.190
_refine_ls_R_factor_all 0.0167
_refine_ls_R_factor_gt 0.0165
_refine_ls_shift/su_max 0.000
_refine_ls_shift/su_mean 0.000
_refine_ls_structure_factor_coef Fsqd
_refine_ls_weighting_details 'w=1/[\s^2^(Fo^2^)+(0.0111P)^2^+1.6455P] where P=(Fo^2^+2Fc^2^)/3'
_refine_ls_weighting_scheme calc
_refine_ls_wR_factor_gt 0.0389
_refine_ls_wR_factor_ref 0.0390
_reflns_Friedel_coverage 0.000
_reflns_number_gt 621
_reflns_number_total 628
_reflns_threshold_expression 'I > 2\s(I)'
_cod_data_source_file c4sc01252f3.cif
_cod_data_source_block 3c
_cod_depositor_comments 'Adding full bibliography for 1516666--1516668.cif.'
_cod_database_code 1516666
_shelx_space_group_comment
;
The symmetry employed for this shelxl refinement is uniquely defined
by the following loop, which should always be used as a source of
symmetry information in preference to the above space-group names.
They are only intended as comments.
;
_shelxl_version_number 2014-3

loop_
_space_group_symop_operation_xyz
'x, y, z'
'-x, -y, z+1/2'
'x, -y, -z'
'-x, y, -z+1/2'
'x+1/2, y+1/2, z'
'-x+1/2, -y+1/2, z+1/2'
'x+1/2, -y+1/2, -z'
'-x+1/2, y+1/2, -z+1/2'
'-x, -y, -z'
'x, y, -z-1/2'
'-x, y, z'
'x, -y, z-1/2'
'-x+1/2, -y+1/2, -z'
'x+1/2, y+1/2, -z-1/2'
'-x+1/2, y+1/2, z'
'x+1/2, -y+1/2, z-1/2'

loop_
_atom_site_label
_atom_site_type_symbol
_atom_site_fract_x
_atom_site_fract_y
_atom_site_fract_z
_atom_site_U_iso_or_equiv
_atom_site_adp_type
_atom_site_occupancy
_atom_site_site_symmetry_order
_atom_site_calc_flag
_atom_site_refinement_flags_posn
_atom_site_refinement_flags_adp
_atom_site_refinement_flags_occupancy
Re1 Re 0.0000 0.36007(2) 0.2500 0.03742(14) Uani 1 4 d S T P
I1 I 0.0000 0.61305(4) 0.2500 0.05038(15) Uani 1 4 d S T P
O1 O 0.0000 0.0834(5) 0.2500 0.0712(17) Uani 1 4 d S T P
O2 O 0.2959(4) 0.3741(2) 0.4470(3) 0.0678(8) Uani 1 1 d . . .
C1 C 0.0000 0.1860(7) 0.2500 0.0481(15) Uani 1 4 d S T P
C2 C 0.1890(5) 0.3675(3) 0.3771(4) 0.0473(8) Uani 1 1 d . . .

loop_
_atom_site_aniso_label
_atom_site_aniso_U_11
_atom_site_aniso_U_22
_atom_site_aniso_U_33
_atom_site_aniso_U_23
_atom_site_aniso_U_13
_atom_site_aniso_U_12
Re1 0.03398(17) 0.02840(17) 0.04989(19) 0.000 0.000 0.000
I1 0.0431(3) 0.0298(2) 0.0783(3) 0.000 0.000 0.000
O1 0.058(3) 0.029(3) 0.126(5) 0.000 0.000 0.000
O2 0.0595(18) 0.072(2) 0.0723(19) -0.0026(12) -0.0217(17) 0.0033(13)
C1 0.037(3) 0.040(4) 0.067(4) 0.000 0.000 0.000
C2 0.0463(19) 0.0337(17) 0.062(2) 0.0011(13) 0.0012(17) 0.0017(12)

loop_
_atom_type_symbol
_atom_type_description
_atom_type_scat_dispersion_real
_atom_type_scat_dispersion_imag
_atom_type_scat_source
C C 0.0030 0.0020 'International Tables Vol C Tables 4.2.6.8 and 6.1.1.4'
O O 0.0110 0.0060 'International Tables Vol C Tables 4.2.6.8 and 6.1.1.4'
I I -0.4740 1.8120 'International Tables Vol C Tables 4.2.6.8 and 6.1.1.4'
Re Re -1.0180 7.2310 'International Tables Vol C Tables 4.2.6.8 and 6.1.1.4'

loop_
_geom_angle_atom_site_label_1
_geom_angle_atom_site_label_2
_geom_angle_atom_site_label_3
_geom_angle
_geom_angle_site_symmetry_1
_geom_angle_site_symmetry_3
C1 Re1 C2 92.34(8) . 4
C1 Re1 C2 92.34(8) . 11
C2 Re1 C2 87.9(2) 4 11
C1 Re1 C2 92.34(8) . 10_556
C2 Re1 C2 91.9(2) 4 10_556
C2 Re1 C2 175.32(17) 11 10_556
C1 Re1 C2 92.34(8) . .
C2 Re1 C2 175.32(17) 4 .
C2 Re1 C2 91.9(2) 11 .
C2 Re1 C2 87.9(2) 10_556 .
C1 Re1 I1 180.0 . .
C2 Re1 I1 87.66(8) 4 .
C2 Re1 I1 87.66(8) 11 .
C2 Re1 I1 87.66(8) 10_556 .
C2 Re1 I1 87.66(8) . .
O1 C1 Re1 180.0 . .
O2 C2 Re1 178.4(3) . .

loop_
_geom_bond_atom_site_label_1
_geom_bond_atom_site_label_2
_geom_bond_distance
_geom_bond_site_symmetry_2
Re1 C1 1.933(7) .
Re1 C2 2.013(4) 4
Re1 C2 2.013(4) 11
Re1 C2 2.013(4) 10_556
Re1 C2 2.013(4) .
Re1 I1 2.8088(5) .
O1 C1 1.139(10) .
O2 C2 1.125(5) .
